data_7052974
loop_
_publ_author_name
'Todd, Adam M.'
'Swinburne, Adam N.'
'Goeta, Andr\'es E.'
'Steed, Jonathan W.'

_publ_section_title
;
 Anion receptor coordination tripods capped by [9]ane-S3
;
_journal_issue 1
_journal_name_full 'New Journal of Chemistry'
_journal_page_first 89
_journal_paper_doi 10.1039/c2nj40401j
_journal_volume 37
_journal_year 2013
_chemical_formula_sum 'C21 H30 F12 N6 P2 Ru S3'
_chemical_formula_weight 853.70
_chemical_name_systematic
;
?
;
_space_group_IT_number 2
_symmetry_cell_setting triclinic
_symmetry_space_group_name_Hall '-P 1'
_symmetry_space_group_name_H-M 'P -1'
_atom_sites_solution_hydrogens geom
_atom_sites_solution_primary direct
_atom_sites_solution_secondary difmap
_audit_creation_method SHELXL-97
_cell_angle_alpha 109.9560(10)
_cell_angle_beta 94.499(2)
_cell_angle_gamma 110.922(2)
_cell_formula_units_Z 2
_cell_length_a 11.7238(11)
_cell_length_b 11.7563(11)
_cell_length_c 13.1508(12)
_cell_measurement_temperature 120(2)
_cell_volume 1549.4(3)
_computing_structure_refinement 'SHELXL-97 (Sheldrick, 1997)'
_computing_structure_solution 'SHELXS-97 (Sheldrick, 1990)'
_diffrn_ambient_temperature 120(2)
_diffrn_measured_fraction_theta_full 0.935
_diffrn_measured_fraction_theta_max 0.935
_diffrn_radiation_monochromator graphite
_diffrn_radiation_source 'fine-focus sealed tube'
_diffrn_radiation_type MoK\a
_diffrn_radiation_wavelength 0.71073
_diffrn_reflns_av_R_equivalents 0.0280
_diffrn_reflns_av_sigmaI/netI 0.0282
_diffrn_reflns_limit_h_max 16
_diffrn_reflns_limit_h_min -16
_diffrn_reflns_limit_k_max 16
_diffrn_reflns_limit_k_min -16
_diffrn_reflns_limit_l_max 18
_diffrn_reflns_limit_l_min -18
_diffrn_reflns_number 27777
_diffrn_reflns_theta_full 30.49
_diffrn_reflns_theta_max 30.49
_diffrn_reflns_theta_min 1.69
_exptl_absorpt_coefficient_mu 0.910
_exptl_absorpt_correction_T_max 0.9820
_exptl_absorpt_correction_T_min 0.8389
_exptl_absorpt_correction_type empirical
_exptl_crystal_density_diffrn 1.830
_exptl_crystal_density_method 'not measured'
_exptl_crystal_F_000 856
_exptl_crystal_size_max 0.20
_exptl_crystal_size_mid 0.02
_exptl_crystal_size_min 0.02
_refine_diff_density_max 1.104
_refine_diff_density_min -0.788
_refine_diff_density_rms 0.079
_refine_ls_extinction_method none
_refine_ls_goodness_of_fit_ref 1.028
_refine_ls_hydrogen_treatment mixed
_refine_ls_matrix_type full
_refine_ls_number_parameters 430
_refine_ls_number_reflns 8829
_refine_ls_number_restraints 0
_refine_ls_restrained_S_all 1.028
_refine_ls_R_factor_all 0.0348
_refine_ls_R_factor_gt 0.0296
_refine_ls_shift/su_max 0.002
_refine_ls_shift/su_mean 0.000
_refine_ls_structure_factor_coef Fsqd
_refine_ls_weighting_details 'calc w=1/[\s^2^(Fo^2^)+(0.0295P)^2^+1.6974P] where P=(Fo^2^+2Fc^2^)/3'
_refine_ls_weighting_scheme calc
_refine_ls_wR_factor_gt 0.0703
_refine_ls_wR_factor_ref 0.0730
_reflns_number_gt 7873
_reflns_number_total 8829
_reflns_threshold_expression >2sigma(I)
_cod_data_source_file c2nj40401j.txt
_cod_data_source_block SRV107.CIF
_cod_original_cell_volume 1549.4(2)
_cod_original_sg_symbol_H-M P-1
_cod_database_code 7052974

loop_
_symmetry_equiv_pos_as_xyz
'x, y, z'
'-x, -y, -z'

loop_
_atom_site_label
_atom_site_type_symbol
_atom_site_fract_x
_atom_site_fract_y
_atom_site_fract_z
_atom_site_U_iso_or_equiv
_atom_site_adp_type
_atom_site_occupancy
_atom_site_symmetry_multiplicity
_atom_site_calc_flag
_atom_site_refinement_flags
Ru1 Ru 0.814409(13) 0.615777(14) 0.729879(11) 0.01347(4) Uani 1 1 d .
S1 S 0.63563(4) 0.53396(4) 0.59410(4) 0.01584(9) Uani 1 1 d .
S3 S 0.89730(4) 0.50799(4) 0.59692(4) 0.01655(9) Uani 1 1 d .
S2 S 0.72950(4) 0.42421(5) 0.76125(4) 0.01820(9) Uani 1 1 d .
P1B P 0.24054(5) 0.37699(6) 0.78102(5) 0.02428(11) Uani 1 1 d .
P1A P 1.48096(5) 0.96581(5) 0.70396(5) 0.02466(11) Uani 1 1 d .
N5 N 0.75256(15) 0.73116(16) 0.85928(13) 0.0183(3) Uani 1 1 d .
N3 N 0.88371(15) 0.78599(16) 0.68803(14) 0.0189(3) Uani 1 1 d .
C1 C 0.84756(19) 0.33870(19) 0.59180(18) 0.0234(4) Uani 1 1 d .
H1A H 0.7692 0.2791 0.5340 0.028 Uiso 1 1 calc R
H1B H 0.9129 0.3058 0.5719 0.028 Uiso 1 1 calc R
C3 C 0.57878(18) 0.31979(19) 0.65791(17) 0.0219(4) Uani 1 1 d .
H3A H 0.5921 0.2575 0.5921 0.026 Uiso 1 1 calc R
H3B H 0.5188 0.2666 0.6903 0.026 Uiso 1 1 calc R
C4 C 0.52290(17) 0.40132(19) 0.62179(17) 0.0204(4) Uani 1 1 d .
H4A H 0.4839 0.4404 0.6805 0.025 Uiso 1 1 calc R
H4B H 0.4557 0.3418 0.5537 0.025 Uiso 1 1 calc R
N1 N 0.97574(15) 0.67763(16) 0.85837(13) 0.0181(3) Uani 1 1 d .
C2 C 0.82594(19) 0.3371(2) 0.70356(19) 0.0244(4) Uani 1 1 d .
H2A H 0.9082 0.3785 0.7566 0.029 Uiso 1 1 calc R
H2B H 0.7848 0.2439 0.6954 0.029 Uiso 1 1 calc R
C6 C 0.80368(19) 0.4813(2) 0.46700(16) 0.0229(4) Uani 1 1 d .
H6A H 0.8325 0.5653 0.4557 0.027 Uiso 1 1 calc R
H6B H 0.8169 0.4145 0.4047 0.027 Uiso 1 1 calc R
C5 C 0.66537(18) 0.4345(2) 0.46534(16) 0.0221(4) Uani 1 1 d .
H5A H 0.6312 0.3404 0.4556 0.027 Uiso 1 1 calc R
H5B H 0.6211 0.4402 0.4012 0.027 Uiso 1 1 calc R
N6 N 0.50472(18) 0.7101(2) 1.01531(16) 0.0276(4) Uani 1 1 d .
C12 C 0.99769(18) 0.83297(19) 0.66690(16) 0.0209(4) Uani 1 1 d .
H12 H 1.0515 0.7903 0.6731 0.025 Uiso 1 1 calc R
C11 C 1.09277(18) 0.70624(19) 0.84240(16) 0.0198(4) Uani 1 1 d .
H11 H 1.1049 0.6996 0.7704 0.024 Uiso 1 1 calc R
C21 C 0.64767(18) 0.68440(19) 0.89431(16) 0.0197(4) Uani 1 1 d .
H21 H 0.5915 0.5939 0.8552 0.024 Uiso 1 1 calc R
C20 C 0.61704(19) 0.7621(2) 0.98526(16) 0.0230(4) Uani 1 1 d .
C17 C 0.83127(19) 0.8597(2) 0.91623(17) 0.0250(4) Uani 1 1 d .
H17 H 0.9065 0.8944 0.8935 0.030 Uiso 1 1 calc R
C10 C 1.19804(19) 0.7452(2) 0.92516(18) 0.0236(4) Uani 1 1 d .
C16 C 0.8066(2) 0.8458(2) 0.67662(19) 0.0255(4) Uani 1 1 d .
H16 H 0.7252 0.8138 0.6905 0.031 Uiso 1 1 calc R
C13 C 1.0417(2) 0.9408(2) 0.63634(18) 0.0252(4) Uani 1 1 d .
C19 C 0.6986(2) 0.8950(2) 1.04133(19) 0.0316(5) Uani 1 1 d .
H19 H 0.6800 0.9515 1.1025 0.038 Uiso 1 1 calc R
C7 C 0.9584(2) 0.6812(2) 0.96008(17) 0.0269(4) Uani 1 1 d .
H7 H 0.8762 0.6589 0.9729 0.032 Uiso 1 1 calc R
C14 C 0.9607(2) 1.0014(2) 0.6262(2) 0.0316(5) Uani 1 1 d .
H14 H 0.9868 1.0757 0.6063 0.038 Uiso 1 1 calc R
C18 C 0.8066(2) 0.9429(2) 1.0065(2) 0.0323(5) Uani 1 1 d .
H18 H 0.8642 1.0330 1.0443 0.039 Uiso 1 1 calc R
C15 C 0.8431(2) 0.9522(2) 0.6453(2) 0.0316(5) Uani 1 1 d .
H15 H 0.7866 0.9913 0.6370 0.038 Uiso 1 1 calc R
C9 C 1.1773(2) 0.7485(3) 1.0294(2) 0.0333(5) Uani 1 1 d .
H9 H 1.2452 0.7725 1.0880 0.040 Uiso 1 1 calc R
C8 C 1.0575(2) 0.7164(3) 1.04570(19) 0.0364(5) Uani 1 1 d .
H8 H 1.0424 0.7184 1.1161 0.044 Uiso 1 1 calc R
N4 N 1.15752(19) 0.9814(2) 0.6127(2) 0.0340(4) Uani 1 1 d .
N2 N 1.31511(18) 0.7855(2) 0.90645(18) 0.0309(4) Uani 1 1 d .
F2 F 1.42647(14) 1.07711(13) 0.73774(13) 0.0372(3) Uani 1 1 d .
F3 F 1.61277(13) 1.07503(14) 0.70832(13) 0.0417(4) Uani 1 1 d .
F5 F 1.52280(16) 0.99815(18) 0.83192(14) 0.0520(4) Uani 1 1 d .
F1 F 1.34538(12) 0.85668(13) 0.69795(12) 0.0313(3) Uani 1 1 d .
F10 F 0.30984(15) 0.50338(14) 0.75315(12) 0.0394(3) Uani 1 1 d .
F11 F 0.24156(18) 0.28411(16) 0.65952(14) 0.0550(5) Uani 1 1 d .
F4 F 0.17532(17) 0.25103(15) 0.80912(14) 0.0506(4) Uani 1 1 d .
F12 F 0.24270(18) 0.47016(16) 0.90159(13) 0.0534(5) Uani 1 1 d .
F6 F 1.43302(16) 0.93408(18) 0.57669(12) 0.0549(5) Uani 1 1 d .
F7 F 0.37705(16) 0.3892(2) 0.82757(17) 0.0590(5) Uani 1 1 d .
F8 F 1.53342(15) 0.85491(16) 0.6696(2) 0.0761(7) Uani 1 1 d .
F9 F 0.10803(16) 0.3674(2) 0.73392(18) 0.0705(6) Uani 1 1 d .
H2N H 0.468(3) 0.623(3) 0.989(2) 0.032(7) Uiso 1 1 d .
H4N H 1.319(3) 0.769(3) 0.831(3) 0.048(9) Uiso 1 1 d .
H3N H 1.382(3) 0.785(3) 0.952(3) 0.053(9) Uiso 1 1 d .
H1N H 0.503(3) 0.746(3) 1.086(3) 0.045(8) Uiso 1 1 d .
H5N H 1.214(3) 0.955(3) 0.640(3) 0.049(9) Uiso 1 1 d .
H6N H 1.195(3) 1.069(3) 0.621(3) 0.048(9) Uiso 1 1 d .

loop_
_atom_site_aniso_label
_atom_site_aniso_U_11
_atom_site_aniso_U_22
_atom_site_aniso_U_33
_atom_site_aniso_U_23
_atom_site_aniso_U_13
_atom_site_aniso_U_12
Ru1 0.01080(7) 0.01447(7) 0.01420(7) 0.00457(5) 0.00285(5) 0.00521(5)
S1 0.01181(19) 0.0183(2) 0.0173(2) 0.00645(16) 0.00312(15) 0.00657(16)
S3 0.01245(19) 0.0191(2) 0.0169(2) 0.00500(16) 0.00388(16) 0.00699(16)
S2 0.0159(2) 0.0197(2) 0.0207(2) 0.01006(17) 0.00483(17) 0.00713(17)
P1B 0.0197(2) 0.0260(3) 0.0273(3) 0.0119(2) 0.0091(2) 0.0075(2)
P1A 0.0186(2) 0.0186(2) 0.0287(3) 0.0034(2) 0.0062(2) 0.00416(19)
N5 0.0151(7) 0.0191(7) 0.0181(7) 0.0035(6) 0.0030(6) 0.0079(6)
N3 0.0176(8) 0.0164(7) 0.0215(8) 0.0068(6) 0.0036(6) 0.0066(6)
C1 0.0198(9) 0.0184(9) 0.0307(10) 0.0057(8) 0.0050(8) 0.0104(7)
C3 0.0148(9) 0.0198(9) 0.0280(10) 0.0105(8) 0.0032(7) 0.0032(7)
C4 0.0120(8) 0.0225(9) 0.0240(9) 0.0094(8) 0.0042(7) 0.0040(7)
N1 0.0162(7) 0.0190(7) 0.0169(7) 0.0047(6) 0.0014(6) 0.0078(6)
C2 0.0199(9) 0.0234(9) 0.0356(11) 0.0147(9) 0.0070(8) 0.0120(8)
C6 0.0188(9) 0.0331(10) 0.0162(8) 0.0079(8) 0.0049(7) 0.0116(8)
C5 0.0178(9) 0.0299(10) 0.0160(8) 0.0058(8) 0.0037(7) 0.0100(8)
N6 0.0238(9) 0.0348(10) 0.0218(9) 0.0064(8) 0.0103(7) 0.0128(8)
C12 0.0185(9) 0.0195(9) 0.0231(9) 0.0081(7) 0.0038(7) 0.0065(7)
C11 0.0159(9) 0.0210(9) 0.0201(9) 0.0073(7) 0.0020(7) 0.0062(7)
C21 0.0169(9) 0.0218(9) 0.0188(9) 0.0061(7) 0.0034(7) 0.0083(7)
C20 0.0202(9) 0.0293(10) 0.0192(9) 0.0075(8) 0.0054(7) 0.0120(8)
C17 0.0191(9) 0.0217(9) 0.0253(10) 0.0020(8) 0.0057(8) 0.0057(8)
C10 0.0171(9) 0.0236(9) 0.0289(10) 0.0111(8) 0.0007(8) 0.0073(8)
C16 0.0204(10) 0.0210(9) 0.0348(11) 0.0110(8) 0.0038(8) 0.0086(8)
C13 0.0196(9) 0.0226(9) 0.0293(10) 0.0117(8) 0.0033(8) 0.0036(8)
C19 0.0294(11) 0.0291(11) 0.0279(11) -0.0001(9) 0.0098(9) 0.0130(9)
C7 0.0213(10) 0.0377(12) 0.0220(10) 0.0125(9) 0.0042(8) 0.0117(9)
C14 0.0296(12) 0.0220(10) 0.0436(13) 0.0181(10) 0.0044(10) 0.0070(9)
C18 0.0277(11) 0.0208(10) 0.0321(12) -0.0036(9) 0.0062(9) 0.0056(9)
C15 0.0268(11) 0.0235(10) 0.0481(14) 0.0174(10) 0.0044(10) 0.0119(9)
C9 0.0224(11) 0.0469(14) 0.0276(11) 0.0165(10) -0.0035(9) 0.0111(10)
C8 0.0312(12) 0.0590(16) 0.0218(10) 0.0191(11) 0.0049(9) 0.0190(12)
N4 0.0224(9) 0.0317(10) 0.0527(13) 0.0247(10) 0.0115(9) 0.0082(8)
N2 0.0191(9) 0.0421(11) 0.0315(10) 0.0166(9) 0.0038(8) 0.0113(8)
F2 0.0381(8) 0.0265(7) 0.0460(8) 0.0101(6) 0.0130(7) 0.0156(6)
F3 0.0256(7) 0.0301(7) 0.0508(9) 0.0062(7) 0.0140(6) -0.0007(6)
F5 0.0406(9) 0.0558(10) 0.0463(9) 0.0292(8) -0.0098(7) 0.0007(8)
F1 0.0192(6) 0.0274(6) 0.0419(8) 0.0157(6) 0.0043(5) 0.0024(5)
F10 0.0529(9) 0.0310(7) 0.0380(8) 0.0195(6) 0.0208(7) 0.0133(7)
F11 0.0683(12) 0.0334(8) 0.0414(9) 0.0045(7) 0.0292(8) 0.0032(8)
F4 0.0639(11) 0.0314(8) 0.0515(10) 0.0207(7) 0.0282(9) 0.0070(8)
F12 0.0705(12) 0.0392(9) 0.0364(8) 0.0109(7) 0.0286(8) 0.0075(8)
F6 0.0464(10) 0.0635(11) 0.0224(7) 0.0051(7) 0.0111(7) -0.0021(8)
F7 0.0352(9) 0.0971(15) 0.0759(13) 0.0628(12) 0.0185(9) 0.0329(10)
F8 0.0254(8) 0.0249(8) 0.148(2) 0.0003(10) 0.0102(10) 0.0119(7)
F9 0.0303(9) 0.1240(19) 0.0807(14) 0.0587(14) 0.0179(9) 0.0390(11)

loop_
_atom_type_symbol
_atom_type_description
_atom_type_scat_dispersion_real
_atom_type_scat_dispersion_imag
_atom_type_scat_source
C C 0.0033 0.0016 'International Tables Vol C Tables 4.2.6.8 and 6.1.1.4'
H H 0.0000 0.0000 'International Tables Vol C Tables 4.2.6.8 and 6.1.1.4'
N N 0.0061 0.0033 'International Tables Vol C Tables 4.2.6.8 and 6.1.1.4'
F F 0.0171 0.0103 'International Tables Vol C Tables 4.2.6.8 and 6.1.1.4'
P P 0.1023 0.0942 'International Tables Vol C Tables 4.2.6.8 and 6.1.1.4'
S S 0.1246 0.1234 'International Tables Vol C Tables 4.2.6.8 and 6.1.1.4'
Ru Ru -1.2594 0.8363 'International Tables Vol C Tables 4.2.6.8 and 6.1.1.4'

loop_
_geom_angle_atom_site_label_1
_geom_angle_atom_site_label_2
_geom_angle_atom_site_label_3
_geom_angle
N5 Ru1 N3 86.69(6)
N5 Ru1 N1 85.00(6)
N3 Ru1 N1 96.74(6)
N5 Ru1 S3 174.96(5)
N3 Ru1 S3 90.01(5)
N1 Ru1 S3 91.62(4)
N5 Ru1 S1 95.75(5)
N3 Ru1 S1 87.76(5)
N1 Ru1 S1 175.48(4)
S3 Ru1 S1 87.914(18)
N5 Ru1 S2 95.32(5)
N3 Ru1 S2 175.52(5)
N1 Ru1 S2 87.43(5)
S3 Ru1 S2 88.238(18)
S1 Ru1 S2 88.065(17)
C4 S1 C5 99.52(9)
C4 S1 Ru1 104.42(7)
C5 S1 Ru1 105.93(6)
C6 S3 C1 102.39(10)
C6 S3 Ru1 103.65(7)
C1 S3 Ru1 106.68(7)
C2 S2 C3 100.90(10)
C2 S2 Ru1 102.01(7)
C3 S2 Ru1 106.13(6)
F9 P1B F12 91.13(12)
F9 P1B F4 90.40(11)
F12 P1B F4 89.66(9)
F9 P1B F10 91.14(11)
F12 P1B F10 90.72(8)
F4 P1B F10 178.40(10)
F9 P1B F11 89.94(12)
F12 P1B F11 178.78(11)
F4 P1B F11 90.91(9)
F10 P1B F11 88.68(8)
F9 P1B F7 178.59(11)
F12 P1B F7 89.23(11)
F4 P1B F7 90.96(10)
F10 P1B F7 87.49(9)
F11 P1B F7 89.69(11)
F8 P1A F5 91.49(13)
F8 P1A F6 90.57(13)
F5 P1A F6 177.29(11)
F8 P1A F3 90.83(9)
F5 P1A F3 90.97(9)
F6 P1A F3 90.76(9)
F8 P1A F2 179.39(11)
F5 P1A F2 88.93(10)
F6 P1A F2 89.00(10)
F3 P1A F2 89.59(8)
F8 P1A F1 90.29(9)
F5 P1A F1 90.01(8)
F6 P1A F1 88.23(8)
F3 P1A F1 178.49(9)
F2 P1A F1 89.28(8)
C21 N5 C17 117.40(17)
C21 N5 Ru1 125.73(13)
C17 N5 Ru1 116.64(13)
C12 N3 C16 117.62(17)
C12 N3 Ru1 123.57(13)
C16 N3 Ru1 118.73(13)
C2 C1 S3 110.26(14)
C2 C1 H1A 109.6
S3 C1 H1A 109.6
C2 C1 H1B 109.6
S3 C1 H1B 109.6
H1A C1 H1B 108.1
C4 C3 S2 112.19(13)
C4 C3 H3A 109.2
S2 C3 H3A 109.2
C4 C3 H3B 109.2
S2 C3 H3B 109.2
H3A C3 H3B 107.9
C3 C4 S1 114.00(13)
C3 C4 H4A 108.8
S1 C4 H4A 108.8
C3 C4 H4B 108.8
S1 C4 H4B 108.8
H4A C4 H4B 107.6
C11 N1 C7 117.41(17)
C11 N1 Ru1 123.79(13)
C7 N1 Ru1 118.69(13)
C1 C2 S2 113.53(14)
C1 C2 H2A 108.9
S2 C2 H2A 108.9
C1 C2 H2B 108.9
S2 C2 H2B 108.9
H2A C2 H2B 107.7
C5 C6 S3 112.44(14)
C5 C6 H6A 109.1
S3 C6 H6A 109.1
C5 C6 H6B 109.1
S3 C6 H6B 109.1
H6A C6 H6B 107.8
C6 C5 S1 111.85(14)
C6 C5 H5A 109.2
S1 C5 H5A 109.2
C6 C5 H5B 109.2
S1 C5 H5B 109.2
H5A C5 H5B 107.9
C20 N6 H2N 115.3(18)
C20 N6 H1N 117(2)
H2N N6 H1N 111(3)
N3 C12 C13 123.82(19)
N3 C12 H12 118.1
C13 C12 H12 118.1
N1 C11 C10 124.19(18)
N1 C11 H11 117.9
C10 C11 H11 117.9
N5 C21 C20 123.31(18)
N5 C21 H21 118.3
C20 C21 H21 118.3
N6 C20 C19 120.74(19)
N6 C20 C21 120.99(19)
C19 C20 C21 118.18(19)
N5 C17 C18 122.50(19)
N5 C17 H17 118.7
C18 C17 H17 118.7
N2 C10 C11 121.0(2)
N2 C10 C9 121.8(2)
C11 C10 C9 117.03(19)
N3 C16 C15 121.8(2)
N3 C16 H16 119.1
C15 C16 H16 119.1
N4 C13 C12 120.9(2)
N4 C13 C14 121.7(2)
C12 C13 C14 117.38(19)
C18 C19 C20 118.7(2)
C18 C19 H19 120.7
C20 C19 H19 120.7
N1 C7 C8 121.8(2)
N1 C7 H7 119.1
C8 C7 H7 119.1
C15 C14 C13 119.2(2)
C15 C14 H14 120.4
C13 C14 H14 120.4
C19 C18 C17 119.9(2)
C19 C18 H18 120.1
C17 C18 H18 120.1
C14 C15 C16 120.2(2)
C14 C15 H15 119.9
C16 C15 H15 119.9
C8 C9 C10 119.1(2)
C8 C9 H9 120.5
C10 C9 H9 120.5
C9 C8 C7 120.4(2)
C9 C8 H8 119.8
C7 C8 H8 119.8
C13 N4 H5N 116(2)
C13 N4 H6N 116.7(19)
H5N N4 H6N 112(3)
C10 N2 H4N 115.7(19)
C10 N2 H3N 121(2)
H4N N2 H3N 116(3)

loop_
_geom_bond_atom_site_label_1
_geom_bond_atom_site_label_2
_geom_bond_distance
Ru1 N5 2.1406(16)
Ru1 N3 2.1513(16)
Ru1 N1 2.1538(16)
Ru1 S3 2.2894(5)
Ru1 S1 2.3038(5)
Ru1 S2 2.3088(5)
S1 C4 1.8172(19)
S1 C5 1.841(2)
S3 C6 1.821(2)
S3 C1 1.838(2)
S2 C2 1.826(2)
S2 C3 1.847(2)
P1B F9 1.5769(18)
P1B F12 1.5821(16)
P1B F4 1.5885(16)
P1B F10 1.5995(15)
P1B F11 1.6021(16)
P1B F7 1.6059(17)
P1A F8 1.5800(17)
P1A F5 1.5866(17)
P1A F6 1.5915(17)
P1A F3 1.5997(15)
P1A F2 1.6007(15)
P1A F1 1.6227(13)
N5 C21 1.344(2)
N5 C17 1.349(3)
N3 C12 1.343(3)
N3 C16 1.357(3)
C1 C2 1.516(3)
C1 H1A 0.9900
C1 H1B 0.9900
C3 C4 1.511(3)
C3 H3A 0.9900
C3 H3B 0.9900
C4 H4A 0.9900
C4 H4B 0.9900
N1 C11 1.343(2)
N1 C7 1.357(3)
C2 H2A 0.9900
C2 H2B 0.9900
C6 C5 1.510(3)
C6 H6A 0.9900
C6 H6B 0.9900
C5 H5A 0.9900
C5 H5B 0.9900
N6 C20 1.391(3)
N6 H2N 0.88(3)
N6 H1N 0.88(3)
C12 C13 1.396(3)
C12 H12 0.9500
C11 C10 1.401(3)
C11 H11 0.9500
C21 C20 1.396(3)
C21 H21 0.9500
C20 C19 1.391(3)
C17 C18 1.383(3)
C17 H17 0.9500
C10 N2 1.355(3)
C10 C9 1.401(3)
C16 C15 1.383(3)
C16 H16 0.9500
C13 N4 1.369(3)
C13 C14 1.397(3)
C19 C18 1.374(3)
C19 H19 0.9500
C7 C8 1.386(3)
C7 H7 0.9500
C14 C15 1.372(3)
C14 H14 0.9500
C18 H18 0.9500
C15 H15 0.9500
C9 C8 1.373(3)
C9 H9 0.9500
C8 H8 0.9500
N4 H5N 0.92(3)
N4 H6N 0.93(3)
N2 H4N 0.95(3)
N2 H3N 0.95(3)

loop_
_geom_hbond_atom_site_label_D
_geom_hbond_atom_site_label_H
_geom_hbond_atom_site_label_A
_geom_hbond_distance_DH
_geom_hbond_distance_HA
_geom_hbond_distance_DA
_geom_hbond_angle_DHA
_geom_hbond_site_symmetry_A
N6 H2N F12 0.88(3) 2.50(3) 3.137(3) 129(2) .
N6 H2N F7 0.88(3) 2.60(3) 3.406(3) 152(2) .
N2 H4N F1 0.95(3) 2.31(3) 3.138(3) 145(3) .
N2 H3N N6 0.95(3) 2.18(3) 3.091(3) 160(3) 1_655
N6 H1N F2 0.88(3) 2.36(3) 3.171(2) 153(3) 2_777
N4 H5N F2 0.92(3) 2.37(3) 3.050(3) 131(3) .
N4 H5N F1 0.92(3) 2.45(3) 3.361(3) 173(3) .
N4 H6N F11 0.93(3) 2.24(3) 3.150(3) 165(3) 1_665
